data_4300655
loop_
_publ_author_name
'Roesky, Peter W.'

_journal_name_full 'Inorganic Chemistry'
_journal_paper_doi 10.1021/ic051738q
_journal_year 2006
_chemical_formula_sum 'C60 H64 N2 O3 P4 Sr'
_chemical_formula_weight 1072.63
_space_group_IT_number 14
_symmetry_cell_setting monoclinic
_symmetry_space_group_name_Hall '-P 2yn'
_symmetry_space_group_name_H-M 'P 1 21/n 1'
_cell_angle_alpha 90.00
_cell_angle_beta 90.108(5)
_cell_angle_gamma 90.00
_cell_formula_units_Z 4
_cell_length_a 12.669(3)
_cell_length_b 26.179(5)
_cell_length_c 16.239(3)
_cell_measurement_temperature 173(2)
_cell_volume 5386.0(19)
_diffrn_ambient_temperature 173(2)
_exptl_crystal_density_diffrn 1.323
_cod_original_sg_symbol_H-M 'P 21/n'
_cod_database_code 4300655

loop_
_symmetry_equiv_pos_as_xyz
'x, y, z'
'-x+1/2, y+1/2, -z+1/2'
'-x, -y, -z'
'x-1/2, -y-1/2, z-1/2'

loop_
_atom_site_label
_atom_site_type_symbol
_atom_site_fract_x
_atom_site_fract_y
_atom_site_fract_z
_atom_site_U_iso_or_equiv
_atom_site_adp_type
_atom_site_occupancy
_atom_site_symmetry_multiplicity
_atom_site_calc_flag
_atom_site_refinement_flags
_atom_site_disorder_assembly
_atom_site_disorder_group
Sr Sr 0.302518(12) 0.108177(6) 0.217254(9) 0.01956(4) Uani 1 1 d . . .
P1 P 0.37768(4) -0.000814(16) 0.16761(3) 0.02485(10) Uani 1 1 d . . .
P2 P 0.20818(3) -0.040784(16) 0.26554(3) 0.02260(9) Uani 1 1 d . . .
P3 P 0.17336(4) 0.155365(17) 0.35260(3) 0.02594(10) Uani 1 1 d . . .
P4 P 0.24527(4) 0.257293(16) 0.30290(3) 0.02384(9) Uani 1 1 d . . .
N1 N 0.27326(11) 0.01081(5) 0.22786(9) 0.0239(3) Uani 1 1 d . . .
N2 N 0.24827(11) 0.19272(5) 0.29403(8) 0.0232(3) Uani 1 1 d . . .
O1 O 0.17080(11) 0.12731(5) 0.10215(8) 0.0364(3) Uani 1 1 d . . .
O2 O 0.45983(10) 0.09918(5) 0.31383(8) 0.0355(3) Uani 1 1 d . . .
O3 O 0.43172(10) 0.14548(5) 0.11299(8) 0.0337(3) Uani 1 1 d . . .
C1 C 0.47090(13) -0.04189(6) 0.22399(11) 0.0270(4) Uani 1 1 d . . .
C2 C 0.46976(16) -0.04514(8) 0.30931(13) 0.0383(5) Uani 1 1 d . . .
H2 H 0.4160 -0.0281 0.3393 0.046 Uiso 1 1 calc R . .
C3 C 0.54582(18) -0.07284(9) 0.35143(15) 0.0499(6) Uani 1 1 d . . .
H3 H 0.5438 -0.0744 0.4099 0.060 Uiso 1 1 calc R . .
C4 C 0.62393(18) -0.09804(9) 0.30972(18) 0.0522(6) Uani 1 1 d . . .
H4 H 0.6757 -0.1171 0.3389 0.063 Uiso 1 1 calc R . .
C5 C 0.62675(17) -0.09550(9) 0.22496(18) 0.0523(6) Uani 1 1 d . . .
H5 H 0.6804 -0.1131 0.1956 0.063 Uiso 1 1 calc R . .
C6 C 0.55156(15) -0.06737(8) 0.18235(14) 0.0396(5) Uani 1 1 d . . .
H6 H 0.5550 -0.0654 0.1240 0.048 Uiso 1 1 calc R . .
C7 C 0.34026(14) -0.04575(7) 0.08473(10) 0.0273(4) Uani 1 1 d . . .
C8 C 0.33437(19) -0.02770(8) 0.00450(12) 0.0436(5) Uani 1 1 d . . .
H8 H 0.3539 0.0066 -0.0070 0.052 Uiso 1 1 calc R . .
C9 C 0.3001(2) -0.05922(10) -0.05953(13) 0.0577(7) Uani 1 1 d . . .
H9 H 0.2980 -0.0466 -0.1143 0.069 Uiso 1 1 calc R . .
C10 C 0.26938(17) -0.10865(10) -0.04328(15) 0.0510(6) Uani 1 1 d . . .
H10 H 0.2435 -0.1296 -0.0866 0.061 Uiso 1 1 calc R . .
C11 C 0.27606(16) -0.12772(9) 0.03527(13) 0.0420(5) Uani 1 1 d . . .
H11 H 0.2556 -0.1620 0.0462 0.050 Uiso 1 1 calc R . .
C12 C 0.31275(15) -0.09696(7) 0.09859(12) 0.0333(4) Uani 1 1 d . . .
H12 H 0.3194 -0.1108 0.1524 0.040 Uiso 1 1 calc R . .
C13 C 0.07018(14) -0.02916(6) 0.23578(11) 0.0257(4) Uani 1 1 d . . .
C14 C 0.04834(17) -0.01801(7) 0.15329(12) 0.0358(4) Uani 1 1 d . . .
H14 H 0.1051 -0.0123 0.1163 0.043 Uiso 1 1 calc R . .
C15 C -0.05441(18) -0.01520(8) 0.12447(14) 0.0427(5) Uani 1 1 d . . .
H15 H -0.0676 -0.0067 0.0685 0.051 Uiso 1 1 calc R . .
C16 C -0.13796(17) -0.02472(8) 0.17696(14) 0.0406(5) Uani 1 1 d . . .
H16 H -0.2084 -0.0236 0.1570 0.049 Uiso 1 1 calc R . .
C17 C -0.11816(16) -0.03588(8) 0.25851(13) 0.0399(5) Uani 1 1 d . . .
H17 H -0.1753 -0.0423 0.2949 0.048 Uiso 1 1 calc R . .
C18 C -0.01528(14) -0.03785(8) 0.28786(12) 0.0324(4) Uani 1 1 d . . .
H18 H -0.0029 -0.0452 0.3443 0.039 Uiso 1 1 calc R . .
C19 C 0.19314(13) -0.03235(6) 0.37697(10) 0.0230(3) Uani 1 1 d . . .
C20 C 0.18679(17) 0.01389(7) 0.41867(12) 0.0356(4) Uani 1 1 d . . .
H20 H 0.1979 0.0449 0.3896 0.043 Uiso 1 1 calc R . .
C21 C 0.16446(19) 0.01520(8) 0.50218(12) 0.0431(5) Uani 1 1 d . . .
H21 H 0.1608 0.0471 0.5300 0.052 Uiso 1 1 calc R . .
C22 C 0.14745(16) -0.02967(8) 0.54523(12) 0.0373(5) Uani 1 1 d . . .
H22 H 0.1301 -0.0286 0.6021 0.045 Uiso 1 1 calc R . .
C23 C 0.15576(15) -0.07563(8) 0.50538(12) 0.0339(4) Uani 1 1 d . . .
H23 H 0.1453 -0.1066 0.5348 0.041 Uiso 1 1 calc R . .
C24 C 0.17940(15) -0.07699(7) 0.42214(11) 0.0296(4) Uani 1 1 d . . .
H24 H 0.1864 -0.1091 0.3954 0.036 Uiso 1 1 calc R . .
C25 C 0.03293(14) 0.16576(7) 0.32777(11) 0.0298(4) Uani 1 1 d . . .
C26 C -0.01890(16) 0.21229(8) 0.33696(13) 0.0398(5) Uani 1 1 d . . .
H26 H 0.0162 0.2399 0.3632 0.048 Uiso 1 1 calc R . .
C27 C -0.12162(17) 0.21876(10) 0.30813(15) 0.0501(6) Uani 1 1 d . . .
H27 H -0.1558 0.2509 0.3139 0.060 Uiso 1 1 calc R . .
C28 C -0.17378(17) 0.17857(10) 0.27122(14) 0.0501(6) Uani 1 1 d . . .
H28 H -0.2438 0.1830 0.2515 0.060 Uiso 1 1 calc R . .
C29 C -0.12450(18) 0.13198(10) 0.26293(13) 0.0471(6) Uani 1 1 d . . .
H29 H -0.1608 0.1042 0.2381 0.056 Uiso 1 1 calc R . .
C30 C -0.02203(16) 0.12563(8) 0.29072(12) 0.0371(5) Uani 1 1 d . . .
H30 H 0.0115 0.0934 0.2845 0.045 Uiso 1 1 calc R . .
C31 C 0.17733(14) 0.17605(7) 0.46082(11) 0.0275(4) Uani 1 1 d . . .
C32 C 0.10039(16) 0.15871(7) 0.51611(12) 0.0349(4) Uani 1 1 d . . .
H32 H 0.0441 0.1380 0.4966 0.042 Uiso 1 1 calc R . .
C33 C 0.10554(18) 0.17144(8) 0.59915(12) 0.0420(5) Uani 1 1 d . . .
H33 H 0.0530 0.1594 0.6360 0.050 Uiso 1 1 calc R . .
C34 C 0.18668(19) 0.20156(9) 0.62805(12) 0.0447(5) Uani 1 1 d . . .
H34 H 0.1892 0.2108 0.6846 0.054 Uiso 1 1 calc R . .
C35 C 0.26459(18) 0.21840(8) 0.57485(12) 0.0409(5) Uani 1 1 d . . .
H35 H 0.3209 0.2389 0.5950 0.049 Uiso 1 1 calc R . .
C36 C 0.26022(15) 0.20523(7) 0.49189(11) 0.0328(4) Uani 1 1 d . . .
H36 H 0.3146 0.2163 0.4559 0.039 Uiso 1 1 calc R . .
C37 C 0.38603(13) 0.27394(6) 0.31132(10) 0.0227(3) Uani 1 1 d . . .
C38 C 0.46306(14) 0.23773(7) 0.32910(11) 0.0271(4) Uani 1 1 d . . .
H38 H 0.4443 0.2026 0.3315 0.033 Uiso 1 1 calc R . .
C39 C 0.56707(15) 0.25208(8) 0.34341(11) 0.0317(4) Uani 1 1 d . . .
H39 H 0.6188 0.2268 0.3551 0.038 Uiso 1 1 calc R . .
C40 C 0.59544(15) 0.30322(8) 0.34064(11) 0.0334(4) Uani 1 1 d . . .
H40 H 0.6664 0.3131 0.3511 0.040 Uiso 1 1 calc R . .
C41 C 0.51974(15) 0.33982(7) 0.32259(11) 0.0328(4) Uani 1 1 d . . .
H41 H 0.5389 0.3749 0.3200 0.039 Uiso 1 1 calc R . .
C42 C 0.41639(15) 0.32538(7) 0.30829(11) 0.0280(4) Uani 1 1 d . . .
H42 H 0.3650 0.3508 0.2962 0.034 Uiso 1 1 calc R . .
C43 C 0.22012(15) 0.28008(6) 0.19716(11) 0.0287(4) Uani 1 1 d . . .
C44 C 0.29348(17) 0.27831(7) 0.13323(11) 0.0336(4) Uani 1 1 d . . .
H44 H 0.3633 0.2670 0.1443 0.040 Uiso 1 1 calc R . .
C45 C 0.2664(2) 0.29277(8) 0.05360(13) 0.0442(5) Uani 1 1 d . . .
H45 H 0.3173 0.2910 0.0108 0.053 Uiso 1 1 calc R . .
C46 C 0.1658(2) 0.30961(8) 0.03678(15) 0.0539(7) Uani 1 1 d . . .
H46 H 0.1469 0.3191 -0.0177 0.065 Uiso 1 1 calc R . .
C47 C 0.0927(2) 0.31264(9) 0.09898(17) 0.0578(7) Uani 1 1 d . . .
H47 H 0.0234 0.3246 0.0873 0.069 Uiso 1 1 calc R . .
C48 C 0.11921(18) 0.29830(8) 0.17901(15) 0.0446(5) Uani 1 1 d . . .
H48 H 0.0682 0.3010 0.2216 0.054 Uiso 1 1 calc R . .
C49 C 0.1166(2) 0.17605(8) 0.09720(16) 0.0501(6) Uani 1 1 d . . .
H49A H 0.1569 0.2001 0.0622 0.060 Uiso 1 1 calc R . .
H49B H 0.1093 0.1912 0.1528 0.060 Uiso 1 1 calc R . .
C50 C 0.00960(16) 0.16617(8) 0.06035(13) 0.0383(5) Uani 1 1 d . . .
H50A H -0.0018 0.1875 0.0108 0.046 Uiso 1 1 calc R . .
H50B H -0.0469 0.1735 0.1007 0.046 Uiso 1 1 calc R . .
C51 C 0.01109(16) 0.10950(8) 0.03785(14) 0.0408(5) Uani 1 1 d . . .
H51A H -0.0267 0.0889 0.0795 0.049 Uiso 1 1 calc R . .
H51B H -0.0214 0.1036 -0.0168 0.049 Uiso 1 1 calc R . .
C52 C 0.12694(16) 0.09687(8) 0.03692(13) 0.0374(4) Uani 1 1 d . . .
H52A H 0.1385 0.0600 0.0474 0.045 Uiso 1 1 calc R . .
H52B H 0.1589 0.1060 -0.0167 0.045 Uiso 1 1 calc R . .
C53 C 0.46196(19) 0.09344(12) 0.40186(14) 0.0561(7) Uani 1 1 d . . .
H53A H 0.4003 0.0733 0.4205 0.067 Uiso 1 1 calc R . .
H53B H 0.4597 0.1273 0.4289 0.067 Uiso 1 1 calc R . .
C54 C 0.56240(19) 0.06633(9) 0.42318(14) 0.0480(6) Uani 1 1 d . . .
H54A H 0.5482 0.0303 0.4383 0.058 Uiso 1 1 calc R . .
H54B H 0.5985 0.0834 0.4698 0.058 Uiso 1 1 calc R . .
C55 C 0.6286(2) 0.06918(14) 0.34631(18) 0.0764(10) Uani 1 1 d . . .
H55A H 0.6950 0.0879 0.3574 0.092 Uiso 1 1 calc R . .
H55B H 0.6464 0.0344 0.3268 0.092 Uiso 1 1 calc R . .
C56 C 0.56581(16) 0.09609(10) 0.28433(14) 0.0459(5) Uani 1 1 d . . .
H56A H 0.5946 0.1308 0.2753 0.055 Uiso 1 1 calc R . .
H56B H 0.5678 0.0774 0.2314 0.055 Uiso 1 1 calc R . .
C57 C 0.42844(16) 0.12637(7) 0.02973(11) 0.0333(4) Uani 1 1 d . . .
H57A H 0.3612 0.1083 0.0188 0.040 Uiso 1 1 calc R . .
H57B H 0.4878 0.1027 0.0193 0.040 Uiso 1 1 calc R . .
C58 C 0.43775(19) 0.17360(8) -0.02306(13) 0.0424(5) Uani 1 1 d . . .
H58A H 0.3677 0.1893 -0.0327 0.051 Uiso 1 1 calc R . .
H58B H 0.4706 0.1655 -0.0768 0.051 Uiso 1 1 calc R . .
C59 C 0.50840(17) 0.20883(7) 0.02786(12) 0.0370(4) Uani 1 1 d . . .
H59A H 0.4785 0.2437 0.0304 0.044 Uiso 1 1 calc R . .
H59B H 0.5802 0.2107 0.0040 0.044 Uiso 1 1 calc R . .
C60 C 0.51137(15) 0.18455(7) 0.11347(11) 0.0327(4) Uiso 1 1 d . . .
H60A H 0.5817 0.1696 0.1246 0.039 Uiso 1 1 calc R . .
H60B H 0.4960 0.2104 0.1563 0.039 Uiso 1 1 calc R . .

loop_
_atom_site_aniso_label
_atom_site_aniso_U_11
_atom_site_aniso_U_22
_atom_site_aniso_U_33
_atom_site_aniso_U_23
_atom_site_aniso_U_13
_atom_site_aniso_U_12
Sr 0.02077(7) 0.01682(7) 0.02110(7) -0.00129(6) 0.00177(5) 0.00014(6)
P1 0.0276(2) 0.0190(2) 0.0279(2) -0.00088(17) 0.00670(18) 0.00006(17)
P2 0.0252(2) 0.0178(2) 0.0248(2) -0.00144(16) 0.00308(17) -0.00036(16)
P3 0.0278(2) 0.0197(2) 0.0304(2) -0.00357(17) 0.00824(18) -0.00043(17)
P4 0.0256(2) 0.0183(2) 0.0276(2) -0.00341(16) 0.00223(17) 0.00156(16)
N1 0.0264(7) 0.0179(7) 0.0273(7) -0.0026(5) 0.0051(6) -0.0006(5)
N2 0.0249(7) 0.0179(7) 0.0268(7) -0.0026(5) 0.0047(6) -0.0002(5)
O1 0.0393(8) 0.0312(7) 0.0388(7) 0.0002(6) -0.0154(6) -0.0019(6)
O2 0.0295(7) 0.0413(8) 0.0356(7) 0.0016(6) -0.0079(6) 0.0025(6)
O3 0.0387(7) 0.0317(7) 0.0306(7) -0.0011(5) 0.0098(6) -0.0096(6)
C1 0.0235(8) 0.0199(8) 0.0375(9) -0.0026(7) 0.0014(7) -0.0030(6)
C2 0.0328(10) 0.0430(12) 0.0391(11) 0.0022(9) 0.0010(8) 0.0027(9)
C3 0.0446(13) 0.0531(14) 0.0518(14) 0.0134(11) -0.0083(11) 0.0022(11)
C4 0.0361(12) 0.0418(13) 0.0785(18) 0.0111(12) -0.0131(12) 0.0033(10)
C5 0.0298(11) 0.0433(13) 0.0837(19) -0.0119(12) -0.0008(11) 0.0102(9)
C6 0.0290(10) 0.0388(11) 0.0511(12) -0.0086(9) 0.0031(9) 0.0030(8)
C7 0.0279(9) 0.0273(9) 0.0266(8) -0.0028(7) 0.0049(7) 0.0066(7)
C8 0.0645(15) 0.0349(11) 0.0314(10) 0.0024(8) 0.0031(10) 0.0230(10)
C9 0.0778(18) 0.0661(17) 0.0290(11) -0.0044(11) -0.0129(11) 0.0432(14)
C10 0.0362(12) 0.0684(17) 0.0484(13) -0.0284(12) -0.0134(10) 0.0200(11)
C11 0.0318(10) 0.0475(12) 0.0470(12) -0.0197(10) 0.0091(9) -0.0075(9)
C12 0.0331(10) 0.0350(10) 0.0318(9) -0.0058(8) 0.0096(8) -0.0035(8)
C13 0.0281(9) 0.0194(8) 0.0295(9) -0.0034(6) -0.0001(7) -0.0011(7)
C14 0.0415(11) 0.0317(10) 0.0341(10) 0.0061(8) -0.0056(8) -0.0103(8)
C15 0.0531(13) 0.0331(11) 0.0419(11) 0.0080(9) -0.0190(10) -0.0075(9)
C16 0.0342(11) 0.0292(10) 0.0584(14) -0.0043(9) -0.0162(10) 0.0044(8)
C17 0.0256(10) 0.0471(12) 0.0470(12) -0.0138(10) -0.0002(9) 0.0034(9)
C18 0.0278(9) 0.0393(11) 0.0300(9) -0.0071(8) -0.0004(7) 0.0021(8)
C19 0.0209(8) 0.0236(8) 0.0246(8) 0.0000(6) -0.0007(6) 0.0009(6)
C20 0.0516(12) 0.0231(9) 0.0321(10) 0.0013(7) 0.0009(9) 0.0014(8)
C21 0.0663(15) 0.0317(11) 0.0314(10) -0.0079(8) 0.0016(10) 0.0110(10)
C22 0.0400(11) 0.0475(12) 0.0243(9) 0.0016(8) 0.0019(8) 0.0106(9)
C23 0.0370(10) 0.0349(10) 0.0299(9) 0.0073(8) -0.0025(8) -0.0018(8)
C24 0.0350(10) 0.0248(9) 0.0290(9) 0.0003(7) -0.0023(7) -0.0014(7)
C25 0.0276(9) 0.0333(10) 0.0284(9) -0.0049(7) 0.0076(7) -0.0050(7)
C26 0.0295(10) 0.0414(12) 0.0484(12) -0.0127(9) 0.0039(9) 0.0008(8)
C27 0.0313(11) 0.0610(16) 0.0580(14) -0.0087(12) 0.0020(10) 0.0101(10)
C28 0.0266(10) 0.0783(18) 0.0454(12) -0.0043(12) 0.0008(9) -0.0089(11)
C29 0.0407(12) 0.0599(15) 0.0406(12) -0.0052(10) 0.0023(10) -0.0215(11)
C30 0.0396(11) 0.0358(10) 0.0360(10) -0.0050(8) 0.0083(9) -0.0095(9)
C31 0.0318(9) 0.0231(8) 0.0276(8) 0.0014(7) 0.0065(7) 0.0069(7)
C32 0.0361(10) 0.0320(10) 0.0366(10) 0.0047(8) 0.0099(8) 0.0047(8)
C33 0.0479(12) 0.0448(12) 0.0336(10) 0.0107(9) 0.0163(9) 0.0143(10)
C34 0.0569(14) 0.0510(13) 0.0262(9) 0.0003(9) 0.0032(9) 0.0166(11)
C35 0.0467(12) 0.0439(12) 0.0320(10) -0.0015(9) -0.0045(9) 0.0035(10)
C36 0.0348(10) 0.0354(10) 0.0283(9) 0.0023(8) 0.0041(8) 0.0036(8)
C37 0.0276(8) 0.0202(8) 0.0205(7) -0.0019(6) 0.0016(6) -0.0004(6)
C38 0.0316(9) 0.0210(8) 0.0288(8) 0.0005(7) 0.0019(7) 0.0003(7)
C39 0.0299(10) 0.0345(10) 0.0307(9) 0.0018(8) 0.0008(7) 0.0042(8)
C40 0.0298(9) 0.0404(11) 0.0301(9) -0.0023(8) 0.0016(8) -0.0085(8)
C41 0.0391(11) 0.0261(9) 0.0332(10) -0.0006(7) 0.0016(8) -0.0082(8)
C42 0.0335(10) 0.0211(8) 0.0295(9) 0.0006(7) 0.0006(7) -0.0003(7)
C43 0.0345(10) 0.0175(8) 0.0341(9) -0.0029(7) -0.0056(8) 0.0016(7)
C44 0.0445(11) 0.0254(9) 0.0311(9) 0.0001(7) -0.0031(8) 0.0009(8)
C45 0.0720(16) 0.0289(10) 0.0316(10) 0.0001(8) -0.0076(10) -0.0040(10)
C46 0.089(2) 0.0308(11) 0.0418(13) -0.0013(9) -0.0300(13) 0.0059(12)
C47 0.0644(16) 0.0437(14) 0.0650(16) -0.0020(12) -0.0332(14) 0.0173(12)
C48 0.0417(12) 0.0391(12) 0.0531(13) -0.0040(10) -0.0100(10) 0.0110(9)
C49 0.0666(16) 0.0253(10) 0.0582(14) -0.0001(10) -0.0256(12) -0.0035(10)
C50 0.0416(11) 0.0347(11) 0.0385(11) 0.0018(8) -0.0016(9) 0.0044(9)
C51 0.0351(11) 0.0376(11) 0.0497(12) -0.0053(10) -0.0083(9) -0.0031(9)
C52 0.0379(11) 0.0337(11) 0.0404(11) -0.0056(8) -0.0087(9) -0.0006(8)
C53 0.0390(12) 0.092(2) 0.0374(12) 0.0142(12) -0.0019(10) 0.0024(12)
C54 0.0520(14) 0.0478(14) 0.0441(12) 0.0085(10) -0.0172(10) -0.0040(11)
C55 0.0333(13) 0.117(3) 0.079(2) 0.0521(19) -0.0012(13) 0.0110(14)
C56 0.0293(11) 0.0623(15) 0.0460(12) 0.0080(11) -0.0022(9) 0.0000(10)
C57 0.0375(10) 0.0300(9) 0.0325(9) -0.0029(8) 0.0071(8) -0.0053(8)
C58 0.0594(14) 0.0335(11) 0.0342(10) 0.0035(8) -0.0030(10) -0.0006(10)
C59 0.0474(12) 0.0261(9) 0.0376(10) 0.0035(8) 0.0089(9) -0.0045(8)

loop_
_geom_bond_atom_site_label_1
_geom_bond_atom_site_label_2
_geom_bond_distance
_geom_bond_site_symmetry_2
_geom_bond_publ_flag
Sr O2 2.5447(14) . ?
Sr O3 2.5515(12) . ?
Sr O1 2.5530(14) . ?
Sr N1 2.5817(15) . ?
Sr N2 2.6322(14) . ?
Sr P3 3.0079(6) . ?
Sr P1 3.1146(7) . ?
P1 N1 1.6748(14) . ?
P1 C1 1.8398(19) . ?
P1 C7 1.8487(18) . ?
P2 N1 1.6971(14) . ?
P2 C19 1.8333(17) . ?
P2 C13 1.8384(19) . ?
P3 N2 1.6628(14) . ?
P3 C31 1.8395(18) . ?
P3 C25 1.844(2) . ?
P4 N2 1.6970(14) . ?
P4 C37 1.8406(18) . ?
P4 C43 1.8450(19) . ?
O1 C52 1.436(2) . ?
O1 C49 1.451(2) . ?
O2 C56 1.429(2) . ?
O2 C53 1.438(3) . ?
O3 C60 1.437(2) . ?
O3 C57 1.442(2) . ?
C1 C2 1.388(3) . ?
C1 C6 1.396(2) . ?
C2 C3 1.385(3) . ?
C3 C4 1.370(3) . ?
C4 C5 1.378(4) . ?
C5 C6 1.388(3) . ?
C7 C8 1.388(3) . ?
C7 C12 1.403(3) . ?
C8 C9 1.396(3) . ?
C9 C10 1.377(4) . ?
C10 C11 1.372(3) . ?
C11 C12 1.386(3) . ?
C13 C18 1.394(2) . ?
C13 C14 1.398(3) . ?
C14 C15 1.384(3) . ?
C15 C16 1.383(3) . ?
C16 C17 1.379(3) . ?
C17 C18 1.388(3) . ?
C19 C20 1.390(2) . ?
C19 C24 1.391(2) . ?
C20 C21 1.386(3) . ?
C21 C22 1.384(3) . ?
C22 C23 1.370(3) . ?
C23 C24 1.386(3) . ?
C25 C26 1.392(3) . ?
C25 C30 1.396(3) . ?
C26 C27 1.393(3) . ?
C27 C28 1.379(3) . ?
C28 C29 1.377(3) . ?
C29 C30 1.384(3) . ?
C31 C36 1.392(3) . ?
C31 C32 1.402(2) . ?
C32 C33 1.391(3) . ?
C33 C34 1.377(3) . ?
C34 C35 1.385(3) . ?
C35 C36 1.392(3) . ?
C37 C38 1.390(2) . ?
C37 C42 1.401(2) . ?
C38 C39 1.389(3) . ?
C39 C40 1.387(3) . ?
C40 C41 1.387(3) . ?
C41 C42 1.382(3) . ?
C43 C48 1.395(3) . ?
C43 C44 1.395(3) . ?
C44 C45 1.390(3) . ?
C45 C46 1.375(3) . ?
C46 C47 1.374(4) . ?
C47 C48 1.393(3) . ?
C49 C50 1.503(3) . ?
C50 C51 1.528(3) . ?
C51 C52 1.505(3) . ?
C53 C54 1.497(3) . ?
C54 C55 1.507(3) . ?
C55 C56 1.462(3) . ?
C57 C58 1.509(3) . ?
C58 C59 1.527(3) . ?
C59 C60 1.529(3) . ?
